data_2101486
loop_
_publ_author_name
'Clegg, William'
'Capdevila, Merc\`e'
'Gonz\'alez-Duarte, Pilar'
'Sola, Joan'

_publ_section_title
;
 Structural investigation of homonuclear Pt~2~ and heteronuclear PdPt
 complexes containing a metal--metal bond bridged by hydrido and
 sulfido ligands
;
_journal_issue 2
_journal_name_full 'Acta Crystallographica Section B'
_journal_page_first 270
_journal_page_last 276
_journal_paper_doi 10.1107/S0108768195010640
_journal_volume 52
_journal_year 1996
_chemical_formula_sum 'C52 H49 F6 P5 Pd Pt S'
_chemical_formula_weight 1276.31
_chemical_name_systematic
;
 ?
;
_space_group_IT_number 13
_symmetry_cell_setting monoclinic
_symmetry_space_group_name_Hall '-P 2yac'
_symmetry_space_group_name_H-M 'P 1 2/n 1'
_audit_creation_method SHELXL
_cell_angle_alpha 90.00
_cell_angle_beta 96.77(3)
_cell_angle_gamma 90.00
_cell_formula_units_Z 2
_cell_length_a 13.724(4)
_cell_length_b 11.097(2)
_cell_length_c 16.740(4)
_cell_measurement_reflns_used 32
_cell_measurement_temperature 295(2)
_cell_measurement_theta_max 11.80
_cell_measurement_theta_min 10.19
_cell_volume 2531.6(11)
_computing_cell_refinement DIF4
_computing_data_collection 'DIF4 (Stoe & Cie, 1988)'
_computing_data_reduction 'local programs'
_computing_molecular_graphics SHELXTL/PC
_computing_publication_material 'SHELXL-93 and local programs'
_computing_structure_refinement 'SHELXL-93 (Sheldrick, 1994)'
_computing_structure_solution 'SHELXTL/PC (Sheldrick, 1990)'
_diffrn_ambient_temperature 295(2)
_diffrn_measurement_device 'Stoe-Siemens diffractometer'
_diffrn_measurement_method '\w/\q scans with on-line profile fitting (Clegg, 1981)'
_diffrn_radiation_monochromator graphite
_diffrn_radiation_source 'fine-focus sealed tube'
_diffrn_radiation_type MoK\a
_diffrn_radiation_wavelength 0.71073
_diffrn_reflns_av_R_equivalents 0.0429
_diffrn_reflns_av_sigmaI/netI 0.0660
_diffrn_reflns_limit_h_max 14
_diffrn_reflns_limit_h_min -14
_diffrn_reflns_limit_k_max 11
_diffrn_reflns_limit_k_min -11
_diffrn_reflns_limit_l_max 18
_diffrn_reflns_limit_l_min -18
_diffrn_reflns_number 5166
_diffrn_reflns_theta_max 22.50
_diffrn_reflns_theta_min 1.82
_diffrn_standards_decay_% 0
_diffrn_standards_interval_time 60
_diffrn_standards_number 3
_exptl_absorpt_coefficient_mu 3.372
_exptl_absorpt_correction_T_max 0.250
_exptl_absorpt_correction_T_min 0.191
_exptl_absorpt_correction_type '\y scans (SHELXTL)'
_exptl_crystal_colour yellow
_exptl_crystal_density_diffrn 1.674
_exptl_crystal_description block
_exptl_crystal_F_000 1260
_exptl_crystal_size_max 0.24
_exptl_crystal_size_mid 0.20
_exptl_crystal_size_min 0.16
_refine_diff_density_max 0.600
_refine_diff_density_min -0.431
_refine_ls_extinction_method none
_refine_ls_goodness_of_fit_all 1.046
_refine_ls_goodness_of_fit_obs 1.082
_refine_ls_hydrogen_treatment 'H-atom treatment: see text'
_refine_ls_matrix_type full
_refine_ls_number_parameters 315
_refine_ls_number_reflns 3288
_refine_ls_number_restraints 1
_refine_ls_restrained_S_all 1.065
_refine_ls_restrained_S_obs 1.081
_refine_ls_R_factor_all 0.0820
_refine_ls_R_factor_obs 0.0366
_refine_ls_shift/esd_max 0.000
_refine_ls_shift/esd_mean 0.000
_refine_ls_structure_factor_coef Fsqd
_refine_ls_weighting_scheme
;calc w = 1/[\s^2^(F~o~^2^)+(0.0409P)^2^+2.1952P]
where P = (F~o~^2^+2F~c~^2^)/3
;
_refine_ls_wR_factor_all 0.1001
_refine_ls_wR_factor_obs 0.0810
_reflns_number_observed 2199
_reflns_number_total 3295
_reflns_observed_criterion >2sigma(I)
_cod_data_source_file fg0001.cif
_cod_data_source_block pg11
_cod_original_sg_symbol_H-M 'P 2/n'
_cod_database_code 2101486

loop_
_symmetry_equiv_pos_as_xyz
'x, y, z'
'x+1/2, -y, z+1/2'
'-x, -y, -z'
'-x-1/2, y, -z-1/2'

loop_
_atom_site_aniso_label
_atom_site_aniso_U_11
_atom_site_aniso_U_22
_atom_site_aniso_U_33
_atom_site_aniso_U_12
_atom_site_aniso_U_13
_atom_site_aniso_U_23
Pt 0.0564(3) 0.0466(3) 0.0621(3) -0.0033(2) 0.0209(2) -0.0025(3)
Pd 0.0564(3) 0.0466(3) 0.0621(3) -0.0033(2) 0.0209(2) -0.0025(3)
S 0.125(3) 0.053(2) 0.077(2) 0.000 0.048(2) 0.000
P1 0.0530(14) 0.0529(13) 0.0669(15) -0.0044(11) 0.0147(12) -0.0048(11)
P2 0.0615(15) 0.0554(14) 0.068(2) -0.0118(11) 0.0209(12) -0.0016(11)
C1 0.062(6) 0.053(5) 0.076(6) -0.007(5) 0.010(5) 0.005(5)
C2 0.065(7) 0.102(8) 0.103(8) -0.017(6) 0.016(6) -0.010(7)
C3 0.058(8) 0.122(10) 0.154(12) -0.027(7) 0.018(8) 0.007(10)
C4 0.077(9) 0.082(8) 0.142(12) -0.020(6) -0.023(8) 0.009(8)
C5 0.100(10) 0.088(8) 0.105(9) -0.015(7) -0.008(8) -0.008(7)
C6 0.067(7) 0.080(7) 0.094(8) -0.011(6) -0.002(6) -0.007(6)
C7 0.064(6) 0.063(6) 0.064(6) -0.005(5) 0.007(5) -0.006(5)
C8 0.109(10) 0.069(8) 0.161(12) -0.013(7) -0.049(9) -0.010(8)
C9 0.176(15) 0.077(9) 0.185(15) -0.019(10) -0.082(13) 0.032(9)
C10 0.137(12) 0.089(10) 0.145(12) 0.051(10) -0.051(10) -0.017(9)
C11 0.103(10) 0.100(10) 0.148(12) 0.018(9) -0.035(8) -0.011(9)
C12 0.073(8) 0.079(7) 0.129(9) 0.006(7) -0.009(7) 0.011(7)
C13 0.065(6) 0.066(6) 0.088(7) 0.000(5) 0.025(5) -0.018(5)
C14 0.075(6) 0.051(5) 0.074(6) -0.024(5) 0.028(5) -0.002(5)
C15 0.059(6) 0.060(6) 0.082(7) 0.002(5) 0.021(5) 0.003(5)
C16 0.071(8) 0.103(9) 0.107(9) -0.016(6) 0.008(7) 0.022(7)
C17 0.087(10) 0.133(12) 0.153(12) -0.021(9) -0.008(9) 0.037(10)
C18 0.069(8) 0.124(12) 0.171(14) -0.020(8) -0.002(9) 0.010(11)
C19 0.097(9) 0.075(8) 0.159(12) -0.030(7) 0.054(9) 0.004(8)
C20 0.074(7) 0.082(7) 0.114(9) -0.022(6) 0.019(6) 0.010(7)
C21 0.063(6) 0.061(6) 0.078(7) -0.012(5) 0.009(5) 0.005(5)
C22 0.092(8) 0.067(6) 0.076(7) -0.010(6) 0.004(6) 0.011(6)
C23 0.115(10) 0.087(9) 0.088(8) -0.023(8) -0.013(8) 0.005(7)
C24 0.088(9) 0.091(9) 0.113(11) -0.021(7) -0.031(8) 0.020(8)
C25 0.083(8) 0.068(7) 0.148(12) 0.007(6) 0.011(8) -0.004(8)
C26 0.080(7) 0.064(6) 0.088(7) -0.002(6) 0.008(6) 0.003(6)
P3 0.122(4) 0.145(6) 0.071(3) 0.000 0.010(3) 0.000
F1 0.140(8) 0.260(13) 0.097(6) 0.020(8) -0.008(5) 0.006(7)
F2 0.148(10) 0.33(2) 0.103(7) 0.002(11) 0.040(6) 0.027(9)
F3 0.28(3) 0.186(19) 0.20(3) -0.06(3) 0.04(3) 0.108(16)
F4 0.23(2) 0.134(15) 0.175(17) -0.007(13) -0.023(16) 0.051(10)

loop_
_atom_site_label
_atom_site_fract_x
_atom_site_fract_y
_atom_site_fract_z
_atom_site_U_iso_or_equiv
_atom_site_thermal_displace_type
_atom_site_calc_flag
_atom_site_refinement_flags
_atom_site_occupancy
_atom_site_type_symbol
Pt 0.22353(3) 0.38918(4) 0.32693(3) 0.0539(2) Uani d P 0.513(7) Pt
Pd 0.22353(3) 0.38918(4) 0.32693(3) 0.0539(2) Uani d P 0.487(7) Pd
H1 0.2500 0.512(10) 0.2500 0.07(3) Uiso d S 1 H
S 0.2500 0.2239(3) 0.2500 0.0821(12) Uani d S 1 S
P1 0.2053(2) 0.5619(2) 0.39586(14) 0.0570(7) Uani d . 1 P
P2 0.1749(2) 0.2912(2) 0.43317(14) 0.0605(7) Uani d . 1 P
C1 0.3207(6) 0.6151(8) 0.4480(5) 0.063(2) Uani d . 1 C
C2 0.4018(7) 0.6207(10) 0.4064(7) 0.090(3) Uani d . 1 C
H2 0.3948(7) 0.6009(10) 0.3521(7) 0.108 Uiso calc R 1 H
C3 0.4921(8) 0.6547(12) 0.4429(9) 0.111(4) Uani d . 1 C
H3 0.5447(8) 0.6624(12) 0.4130(9) 0.133 Uiso calc R 1 H
C4 0.5047(9) 0.6773(10) 0.5242(9) 0.103(4) Uani d . 1 C
H4 0.5664(9) 0.6969(10) 0.5500(9) 0.124 Uiso calc R 1 H
C5 0.4261(10) 0.6708(10) 0.5667(7) 0.099(3) Uani d . 1 C
H5 0.4346(10) 0.6866(10) 0.6216(7) 0.119 Uiso calc R 1 H
C6 0.3325(8) 0.6408(9) 0.5288(7) 0.081(3) Uani d . 1 C
H6 0.2791(8) 0.6383(9) 0.5582(7) 0.097 Uiso calc R 1 H
C7 0.1444(7) 0.6902(8) 0.3463(5) 0.064(2) Uani d . 1 C
C8 0.1889(10) 0.8031(10) 0.3423(8) 0.118(4) Uani d . 1 C
H8 0.2536(10) 0.8147(10) 0.3644(8) 0.142 Uiso calc R 1 H
C9 0.1352(14) 0.8973(12) 0.3047(10) 0.154(7) Uani d . 1 C
H9 0.1647(14) 0.9724(12) 0.3021(10) 0.185 Uiso calc R 1 H
C10 0.0425(12) 0.8833(13) 0.2723(9) 0.129(5) Uani d . 1 C
H10 0.0072(12) 0.9491(13) 0.2498(9) 0.155 Uiso calc R 1 H
C11 -0.0005(10) 0.7728(13) 0.2722(8) 0.121(4) Uani d . 1 C
H11 -0.0639(10) 0.7609(13) 0.2470(8) 0.145 Uiso calc R 1 H
C12 0.0515(8) 0.6796(10) 0.3099(7) 0.095(3) Uani d . 1 C
H12 0.0213(8) 0.6047(10) 0.3104(7) 0.114 Uiso calc R 1 H
C13 0.1273(7) 0.5235(8) 0.4739(6) 0.071(3) Uani d . 1 C
H13A 0.0593(7) 0.5172(8) 0.4508(6) 0.086 Uiso calc R 1 H
H13B 0.1322(7) 0.5852(8) 0.5152(6) 0.086 Uiso calc R 1 H
C14 0.1632(7) 0.4029(7) 0.5099(5) 0.065(2) Uani d . 1 C
H14A 0.2264(7) 0.4142(7) 0.5416(5) 0.078 Uiso calc R 1 H
H14B 0.1174(7) 0.3741(7) 0.5455(5) 0.078 Uiso calc R 1 H
C15 0.0506(7) 0.2280(8) 0.4094(6) 0.066(2) Uani d . 1 C
C16 0.0014(8) 0.2449(10) 0.3357(7) 0.094(3) Uani d . 1 C
H16 0.0322(8) 0.2849(10) 0.2968(7) 0.113 Uiso calc R 1 H
C17 -0.0932(10) 0.2046(12) 0.3164(9) 0.126(5) Uani d . 1 C
H17 -0.1256(10) 0.2159(12) 0.2650(9) 0.151 Uiso calc R 1 H
C18 -0.1373(9) 0.1491(13) 0.3727(11) 0.123(5) Uani d . 1 C
H18 -0.2017(9) 0.1230(13) 0.3601(11) 0.147 Uiso calc R 1 H
C19 -0.0921(10) 0.1294(10) 0.4476(10) 0.107(4) Uani d . 1 C
H19 -0.1248(10) 0.0896(10) 0.4855(10) 0.128 Uiso calc R 1 H
C20 0.0060(8) 0.1700(9) 0.4681(7) 0.089(3) Uani d . 1 C
H20 0.0388(8) 0.1577(9) 0.5193(7) 0.107 Uiso calc R 1 H
C21 0.2512(6) 0.1739(8) 0.4856(6) 0.067(2) Uani d . 1 C
C22 0.2620(8) 0.1657(9) 0.5684(6) 0.079(3) Uani d . 1 C
H22 0.2284(8) 0.2187(9) 0.5984(6) 0.094 Uiso calc R 1 H
C23 0.3220(10) 0.0800(11) 0.6065(8) 0.099(4) Uani d . 1 C
H23 0.3296(10) 0.0770(11) 0.6624(8) 0.118 Uiso calc R 1 H
C24 0.3708(9) -0.0010(12) 0.5654(9) 0.101(4) Uani d . 1 C
H24 0.4117(9) -0.0582(12) 0.5926(9) 0.121 Uiso calc R 1 H
C25 0.3591(8) 0.0029(10) 0.4837(9) 0.100(4) Uani d . 1 C
H25 0.3906(8) -0.0540(10) 0.4550(9) 0.120 Uiso calc R 1 H
C26 0.2998(7) 0.0921(8) 0.4418(6) 0.077(3) Uani d . 1 C
H26 0.2935(7) 0.0959(8) 0.3859(6) 0.093 Uiso calc R 1 H
P3 0.2500 0.4687(6) 0.7500 0.113(2) Uani d S 1 P
F1 0.3428(7) 0.4757(11) 0.8123(4) 0.167(6) Uani d P 0.96(2) F
F2 0.3205(9) 0.4501(18) 0.6841(5) 0.190(9) Uani d P 0.86(3) F
F3 0.258(2) 0.3449(18) 0.7835(11) 0.219(16) Uani d P 0.59(3) F
F4 0.2727(16) 0.5916(16) 0.7106(11) 0.184(11) Uani d P 0.59(3) F

loop_
_atom_type_symbol
_atom_type_description
_atom_type_scat_dispersion_real
_atom_type_scat_dispersion_imag
_atom_type_scat_source
C C 0.0033 0.0016 'International Tables Vol C Tables 4.2.6.8 and 6.1.1.4'
H H 0.0000 0.0000 'International Tables Vol C Tables 4.2.6.8 and 6.1.1.4'
F F 0.0171 0.0103 'International Tables Vol C Tables 4.2.6.8 and 6.1.1.4'
P P 0.1023 0.0942 'International Tables Vol C Tables 4.2.6.8 and 6.1.1.4'
S S 0.1246 0.1234 'International Tables Vol C Tables 4.2.6.8 and 6.1.1.4'
Pd Pd -0.9988 1.0072 'International Tables Vol C Tables 4.2.6.8 and 6.1.1.4'
Pt Pt -1.7033 8.3905 'International Tables Vol C Tables 4.2.6.8 and 6.1.1.4'

loop_
_geom_angle_atom_site_label_1
_geom_angle_atom_site_label_2
_geom_angle_atom_site_label_3
_geom_angle_site_symmetry_1
_geom_angle_site_symmetry_3
_geom_angle
_geom_angle_publ_flag
M H1 M . 4_656 91(4) yes
M S M 4_656 . 73.85(10) yes
H1 M P2 . . 164(2) yes
H1 M P1 . . 78(2) yes
P1 M P2 . . 86.87(8) yes
H1 M S . . 98(2) yes
P1 M S . . 174.97(7) yes
P2 M S . . 97.96(8) yes
H1 M M . 4_656 45(2) yes
P1 M M . 4_656 122.19(6) yes
P2 M M . 4_656 150.81(6) yes
S M M . 4_656 53.08(5) yes
C7 P1 C1 . . 107.2(4) ?
C7 P1 C13 . . 103.5(4) ?
C1 P1 C13 . . 106.4(4) ?
C7 P1 Pt . . 120.5(3) ?
C1 P1 Pt . . 112.1(3) ?
C13 P1 Pt . . 106.0(3) ?
C14 P2 C21 . . 104.0(4) ?
C14 P2 C15 . . 104.9(4) ?
C21 P2 C15 . . 107.2(4) ?
C14 P2 Pt . . 106.8(3) ?
C21 P2 Pt . . 121.1(3) ?
C15 P2 Pt . . 111.5(3) ?
C6 C1 C2 . . 118.6(9) ?
C6 C1 P1 . . 122.4(7) ?
C2 C1 P1 . . 118.8(8) ?
C3 C2 C1 . . 121.9(11) ?
C2 C3 C4 . . 119.6(11) ?
C5 C4 C3 . . 119.5(11) ?
C4 C5 C6 . . 121.0(11) ?
C1 C6 C5 . . 119.3(10) ?
C12 C7 C8 . . 116.7(10) ?
C12 C7 P1 . . 120.0(8) ?
C8 C7 P1 . . 123.3(8) ?
C9 C8 C7 . . 119.1(12) ?
C10 C9 C8 . . 121.9(14) ?
C9 C10 C11 . . 120.0(13) ?
C10 C11 C12 . . 118.5(12) ?
C7 C12 C11 . . 123.8(11) ?
C14 C13 P1 . . 107.3(5) ?
C13 C14 P2 . . 111.9(6) ?
C16 C15 C20 . . 120.1(9) ?
C16 C15 P2 . . 119.7(7) ?
C20 C15 P2 . . 120.1(8) ?
C15 C16 C17 . . 121.8(11) ?
C18 C17 C16 . . 118.7(13) ?
C17 C18 C19 . . 122.4(13) ?
C18 C19 C20 . . 119.4(11) ?
C15 C20 C19 . . 117.6(11) ?
C22 C21 C26 . . 119.2(9) ?
C22 C21 P2 . . 121.1(8) ?
C26 C21 P2 . . 119.7(8) ?
C23 C22 C21 . . 120.1(11) ?
C24 C23 C22 . . 122.1(12) ?
C23 C24 C25 . . 118.9(12) ?
C24 C25 C26 . . 120.9(11) ?
C21 C26 C25 . . 118.7(10) ?
F3 P3 F3 4_657 . 44.3(17) ?
F3 P3 F1 4_657 . 108.7(12) ?
F3 P3 F1 . . 76.8(11) ?
F3 P3 F1 4_657 4_657 76.8(11) ?
F3 P3 F1 . 4_657 108.7(12) ?
F1 P3 F1 . 4_657 174.3(10) ?
F3 P3 F4 4_657 4_657 163.4(15) ?
F3 P3 F4 . 4_657 131.2(12) ?
F1 P3 F4 . 4_657 82.0(8) ?
F1 P3 F4 4_657 4_657 92.9(9) ?
F3 P3 F4 4_657 . 131.2(12) ?
F3 P3 F4 . . 163.4(15) ?
F1 P3 F4 . . 92.9(9) ?
F1 P3 F4 4_657 . 82.0(8) ?
F4 P3 F4 4_657 . 58.4(17) ?
F3 P3 F2 4_657 . 68.7(12) ?
F3 P3 F2 . . 96.8(14) ?
F1 P3 F2 . . 87.4(5) ?
F1 P3 F2 4_657 . 93.4(5) ?
F4 P3 F2 4_657 . 125.7(14) ?
F4 P3 F2 . . 69.3(9) ?
F3 P3 F2 4_657 4_657 96.8(14) ?
F3 P3 F2 . 4_657 68.7(12) ?
F1 P3 F2 . 4_657 93.4(5) ?
F1 P3 F2 4_657 4_657 87.4(5) ?
F4 P3 F2 4_657 4_657 69.3(9) ?
F4 P3 F2 . 4_657 125.7(14) ?
F2 P3 F2 . 4_657 164.8(16) ?
P3 F2 F3 . 4_657 53.5(6) ?
P3 F2 F4 . . 55.3(7) ?
F3 F2 F4 4_657 . 104.9(10) ?
F3 F3 P3 4_657 . 67.9(8) ?
F3 F3 F2 4_657 4_657 105.(3) ?
P3 F3 F2 . 4_657 57.9(10) ?
F4 F4 P3 4_657 . 60.8(8) ?
F4 F4 F2 4_657 . 114.6(7) ?
P3 F4 F2 . . 55.4(7) ?

loop_
_geom_bond_atom_site_label_1
_geom_bond_atom_site_label_2
_geom_bond_site_symmetry_2
_geom_bond_distance
_geom_bond_publ_flag
M M 4_656 2.7574(11) yes
M H1 . 1.94(7) yes
M S . 2.295(3) yes
M P1 . 2.266(2) yes
M P2 . 2.252(2) yes
S M 4_656 2.295(3) ?
P1 C7 . 1.802(9) ?
P1 C1 . 1.815(9) ?
P1 C13 . 1.835(8) ?
P2 C14 . 1.806(8) ?
P2 C21 . 1.829(10) ?
P2 C15 . 1.843(9) ?
C1 C6 . 1.374(13) ?
C1 C2 . 1.381(12) ?
C2 C3 . 1.369(15) ?
C3 C4 . 1.37(2) ?
C4 C5 . 1.36(2) ?
C5 C6 . 1.403(14) ?
C7 C12 . 1.352(13) ?
C7 C8 . 1.398(13) ?
C8 C9 . 1.39(2) ?
C9 C10 . 1.33(2) ?
C10 C11 . 1.36(2) ?
C11 C12 . 1.368(15) ?
C13 C14 . 1.524(12) ?
C15 C16 . 1.349(13) ?
C15 C20 . 1.378(12) ?
C16 C17 . 1.374(15) ?
C17 C18 . 1.33(2) ?
C18 C19 . 1.35(2) ?
C19 C20 . 1.42(2) ?
C21 C22 . 1.380(12) ?
C21 C26 . 1.386(12) ?
C22 C23 . 1.366(15) ?
C23 C24 . 1.36(2) ?
C24 C25 . 1.358(15) ?
C25 C26 . 1.415(14) ?
P3 F3 4_657 1.48(2) ?
P3 F3 . 1.48(2) ?
P3 F1 . 1.550(9) ?
P3 F1 4_657 1.550(9) ?
P3 F4 4_657 1.56(2) ?
P3 F4 . 1.56(2) ?
P3 F2 . 1.564(10) ?
P3 F2 4_657 1.564(10) ?
F2 F3 4_657 1.72(3) ?
F2 F4 . 1.78(2) ?
F3 F3 4_657 1.12(4) ?
F3 F2 4_657 1.72(3) ?
F4 F4 4_657 1.52(4) ?
